data_1562815
loop_
_publ_author_name
'You, Dong Kyun'
'So, Hyunhee'
'Ryu, Chan Hee'
'Kim, Mingi'
'Lee, Kang Mun'

_publ_section_title
;
 Strategic molecular design of closo-ortho-carboranyl luminophores to
 manifest thermally activated delayed fluorescence
;
_journal_name_full 'Chemical Science'
_journal_paper_doi 10.1039/D1SC00791B
_journal_year 2021
_chemical_formula_sum 'C23 H28 B10'
_chemical_formula_weight 412.55
_space_group_crystal_system triclinic
_space_group_IT_number 2
_space_group_name_Hall '-P 1'
_space_group_name_H-M_alt 'P -1'
_atom_sites_solution_hydrogens geom
_audit_block_doi 10.5517/ccdc.csd.cc2725yg
_audit_creation_method SHELXL-2013
_audit_update_record
;
2021-01-21 deposited with the CCDC.	2021-05-21 downloaded from the CCDC.
;
_cell_angle_alpha 89.82(3)
_cell_angle_beta 77.69(3)
_cell_angle_gamma 69.51(3)
_cell_formula_units_Z 2
_cell_length_a 10.315(2)
_cell_length_b 10.817(2)
_cell_length_c 11.741(2)
_cell_measurement_reflns_used 12089
_cell_measurement_temperature 293(2)
_cell_measurement_theta_max 27.515
_cell_measurement_theta_min 3.099
_cell_volume 1195.3(5)
_computing_cell_refinement 'Bruker SAINT'
_computing_data_collection 'Bruker APEX2'
_computing_data_reduction 'Bruker SAINT'
_computing_molecular_graphics 'Bruker SHELXTL'
_computing_publication_material 'Bruker SHELXTL'
_computing_structure_refinement 'SHELXL-2014 (Sheldrick, 2014)'
_computing_structure_solution 'SHELXS-97 (Sheldrick 2008)'
_diffrn_ambient_temperature 293(2)
_diffrn_measured_fraction_theta_full 0.997
_diffrn_measured_fraction_theta_max 0.991
_diffrn_measurement_device_type 'Bruker APEX-II CCD'
_diffrn_measurement_method '\f and \w scans'
_diffrn_radiation_type MoK\a
_diffrn_radiation_wavelength 0.71073
_diffrn_reflns_av_R_equivalents 0.0410
_diffrn_reflns_av_unetI/netI 0.0454
_diffrn_reflns_Laue_measured_fraction_full 0.997
_diffrn_reflns_Laue_measured_fraction_max 0.991
_diffrn_reflns_limit_h_max 13
_diffrn_reflns_limit_h_min -13
_diffrn_reflns_limit_k_max 14
_diffrn_reflns_limit_k_min -12
_diffrn_reflns_limit_l_max 14
_diffrn_reflns_limit_l_min -15
_diffrn_reflns_number 12089
_diffrn_reflns_point_group_measured_fraction_full 0.997
_diffrn_reflns_point_group_measured_fraction_max 0.991
_diffrn_reflns_theta_full 25.242
_diffrn_reflns_theta_max 27.515
_diffrn_reflns_theta_min 3.099
_exptl_absorpt_coefficient_mu 0.058
_exptl_crystal_colour yellow
_exptl_crystal_density_diffrn 1.146
_exptl_crystal_description block
_exptl_crystal_F_000 432
_exptl_crystal_size_max 0.4
_exptl_crystal_size_mid 0.3
_exptl_crystal_size_min 0.25
_refine_diff_density_max 0.290
_refine_diff_density_min -0.368
_refine_diff_density_rms 0.091
_refine_ls_extinction_method none
_refine_ls_goodness_of_fit_ref 1.004
_refine_ls_hydrogen_treatment constr
_refine_ls_matrix_type full
_refine_ls_number_parameters 300
_refine_ls_number_reflns 5455
_refine_ls_number_restraints 0
_refine_ls_restrained_S_all 1.004
_refine_ls_R_factor_all 0.0652
_refine_ls_R_factor_gt 0.0516
_refine_ls_shift/su_max 0.000
_refine_ls_shift/su_mean 0.000
_refine_ls_structure_factor_coef Fsqd
_refine_ls_weighting_details 'w=1/[\s^2^(Fo^2^)+(0.0300P)^2^+0.5985P] where P=(Fo^2^+2Fc^2^)/3'
_refine_ls_weighting_scheme calc
_refine_ls_wR_factor_gt 0.1204
_refine_ls_wR_factor_ref 0.1296
_reflns_Friedel_coverage 0.000
_reflns_number_gt 4413
_reflns_number_total 5455
_reflns_threshold_expression 'I > 2\s(I)'
_cod_data_source_file d1sc00791b2.cif
_cod_data_source_block 2FC
_cod_database_code 1562815
_shelx_space_group_comment
;
The symmetry employed for this shelxl refinement is uniquely defined
by the following loop, which should always be used as a source of
symmetry information in preference to the above space-group names.
They are only intended as comments.
;
_shelx_estimated_absorpt_t_min 0.987
_shelx_estimated_absorpt_t_max 0.990
_shelxl_version_number 2013-4

loop_
_space_group_symop_operation_xyz
'x, y, z'
'-x, -y, -z'

loop_
_atom_site_label
_atom_site_type_symbol
_atom_site_fract_x
_atom_site_fract_y
_atom_site_fract_z
_atom_site_U_iso_or_equiv
_atom_site_adp_type
_atom_site_occupancy
_atom_site_site_symmetry_order
_atom_site_calc_flag
_atom_site_refinement_flags_posn
_atom_site_refinement_flags_adp
_atom_site_refinement_flags_occupancy
_atom_site_disorder_assembly
_atom_site_disorder_group
C1 C 0.55048(15) 0.10295(14) 0.19462(12) 0.0346(3) Uani 1 1 d . . . . .
H8 H 0.4969 0.0792 0.2591 0.042 Uiso 1 1 calc R U . . .
C2 C 0.69790(14) 0.04318(13) 0.16705(12) 0.0318(3) Uani 1 1 d . . . . .
C3 C 0.77575(16) 0.07957(16) 0.06910(14) 0.0428(4) Uani 1 1 d . . . . .
H4 H 0.8742 0.0398 0.0502 0.051 Uiso 1 1 calc R U . . .
C4 C 0.70965(16) 0.17336(16) -0.00043(14) 0.0439(4) Uani 1 1 d . . . . .
H5 H 0.7630 0.1962 -0.0657 0.053 Uiso 1 1 calc R U . . .
C5 C 0.49145(19) 0.40404(16) -0.12360(14) 0.0460(4) Uani 1 1 d . . . . .
H12 H 0.5834 0.3853 -0.1676 0.055 Uiso 1 1 calc R U . . .
C6 C 0.3777(2) 0.50051(17) -0.15343(16) 0.0518(4) Uani 1 1 d . . . . .
H13 H 0.3932 0.5474 -0.2183 0.062 Uiso 1 1 calc R U . . .
C7 C 0.2415(2) 0.52809(17) -0.08824(16) 0.0530(4) Uani 1 1 d . . . . .
H14 H 0.1662 0.5937 -0.1095 0.064 Uiso 1 1 calc R U . . .
C8 C 0.21481(19) 0.45946(17) 0.00870(15) 0.0493(4) Uani 1 1 d . . . . .
H15 H 0.1226 0.4782 0.0521 0.059 Uiso 1 1 calc R U . . .
C9 C 0.32669(15) 0.27636(15) 0.14248(13) 0.0397(3) Uani 1 1 d . . . . .
C10 C 0.48418(15) 0.19722(14) 0.12626(12) 0.0331(3) Uani 1 1 d . . . . .
C11 C 0.56341(15) 0.23273(14) 0.02805(12) 0.0346(3) Uani 1 1 d . . . . .
C12 C 0.46547(16) 0.33539(14) -0.02610(13) 0.0369(3) Uani 1 1 d . . . . .
C13 C 0.32798(16) 0.36263(15) 0.03960(13) 0.0391(3) Uani 1 1 d . . . . .
C14 C 0.77198(14) -0.06374(13) 0.23737(12) 0.0309(3) Uani 1 1 d . . . . .
C15 C 0.81733(14) -0.02018(14) 0.36245(12) 0.0319(3) Uani 1 1 d . . . . .
C16 C 0.77867(16) 0.12375(14) 0.39766(13) 0.0375(3) Uani 1 1 d . . . . .
C17 C 0.8613(2) 0.19484(17) 0.34610(16) 0.0537(4) Uani 1 1 d . . . . .
H17 H 0.9402 0.1546 0.2855 0.064 Uiso 1 1 calc R U . . .
C18 C 0.8267(3) 0.3256(2) 0.3846(2) 0.0703(6) Uani 1 1 d . . . . .
H18 H 0.8822 0.3729 0.3491 0.084 Uiso 1 1 calc R U . . .
C19 C 0.7122(3) 0.3860(2) 0.4741(2) 0.0766(7) Uani 1 1 d . . . . .
H19 H 0.6898 0.4739 0.4995 0.092 Uiso 1 1 calc R U . . .
C20 C 0.6306(2) 0.3164(2) 0.5264(2) 0.0788(7) Uani 1 1 d . . . . .
H20 H 0.5528 0.3572 0.5878 0.095 Uiso 1 1 calc R U . . .
C21 C 0.6629(2) 0.18596(18) 0.48855(18) 0.0589(5) Uani 1 1 d . . . . .
H21 H 0.6065 0.1397 0.5244 0.071 Uiso 1 1 calc R U . . .
C22 C 0.2686(2) 0.36069(19) 0.25956(15) 0.0582(5) Uani 1 1 d . . . . .
H22A H 0.3227 0.4162 0.2636 0.087 Uiso 1 1 calc R U . . .
H22B H 0.2758 0.3038 0.3226 0.087 Uiso 1 1 calc R U . . .
H22C H 0.1707 0.4148 0.2657 0.087 Uiso 1 1 calc R U . . .
C23 C 0.2425(2) 0.1862(2) 0.1341(2) 0.0627(5) Uani 1 1 d . . . . .
H23A H 0.1452 0.2394 0.1369 0.094 Uiso 1 1 calc R U . . .
H23B H 0.2472 0.1309 0.1983 0.094 Uiso 1 1 calc R U . . .
H23C H 0.2824 0.1318 0.0617 0.094 Uiso 1 1 calc R U . . .
B1 B 0.68014(17) -0.07915(16) 0.37396(14) 0.0341(3) Uani 1 1 d . . . . .
H1 H 0.5684 -0.0169 0.4095 0.041 Uiso 1 1 calc R U . . .
B2 B 0.80405(19) -0.13032(17) 0.46452(15) 0.0386(4) Uani 1 1 d . . . . .
H2 H 0.7731 -0.1037 0.5593 0.046 Uiso 1 1 calc R U . . .
B3 B 0.97138(18) -0.13804(17) 0.38002(16) 0.0385(4) Uani 1 1 d . . . . .
H6 H 1.0499 -0.1169 0.4193 0.046 Uiso 1 1 calc R U . . .
B4 B 0.94696(16) -0.09116(16) 0.23883(15) 0.0355(3) Uani 1 1 d . . . . .
H5A H 1.0080 -0.0368 0.1866 0.043 Uiso 1 1 calc R U . . .
B5 B 0.72953(19) -0.20247(17) 0.25748(16) 0.0385(4) Uani 1 1 d . . . . .
H4A H 0.6508 -0.2229 0.2180 0.046 Uiso 1 1 calc R U . . .
B6 B 0.75097(19) -0.24741(18) 0.39979(17) 0.0419(4) Uani 1 1 d . . . . .
H3 H 0.6855 -0.2974 0.4528 0.050 Uiso 1 1 calc R U . . .
B7 B 0.93228(19) -0.28523(18) 0.40286(17) 0.0423(4) Uani 1 1 d . . . . .
H7 H 0.9855 -0.3607 0.4573 0.051 Uiso 1 1 calc R U . . .
B8 B 1.02256(18) -0.26006(17) 0.26228(16) 0.0409(4) Uani 1 1 d . . . . .
H10 H 1.1351 -0.3186 0.2251 0.049 Uiso 1 1 calc R U . . .
B9 B 0.89738(18) -0.21004(16) 0.17301(15) 0.0388(4) Uani 1 1 d . . . . .
H9 H 0.9284 -0.2355 0.0780 0.047 Uiso 1 1 calc R U . . .
B10 B 0.8873(2) -0.32923(17) 0.27529(17) 0.0435(4) Uani 1 1 d . . . . .
H8A H 0.9119 -0.4334 0.2472 0.052 Uiso 1 1 calc R U . . .

loop_
_atom_site_aniso_label
_atom_site_aniso_U_11
_atom_site_aniso_U_22
_atom_site_aniso_U_33
_atom_site_aniso_U_23
_atom_site_aniso_U_13
_atom_site_aniso_U_12
C1 0.0320(7) 0.0384(7) 0.0313(7) 0.0087(6) -0.0054(5) -0.0111(6)
C2 0.0317(7) 0.0324(7) 0.0290(7) 0.0062(5) -0.0059(5) -0.0090(5)
C3 0.0305(7) 0.0480(9) 0.0393(8) 0.0125(7) -0.0006(6) -0.0055(6)
C4 0.0389(8) 0.0482(9) 0.0368(8) 0.0167(7) -0.0012(6) -0.0107(7)
C5 0.0542(10) 0.0460(9) 0.0389(8) 0.0144(7) -0.0143(7) -0.0172(7)
C6 0.0709(12) 0.0441(9) 0.0451(9) 0.0173(7) -0.0250(9) -0.0197(8)
C7 0.0624(11) 0.0409(9) 0.0524(10) 0.0116(7) -0.0289(9) -0.0051(8)
C8 0.0455(9) 0.0486(9) 0.0462(9) 0.0075(7) -0.0164(7) -0.0042(7)
C9 0.0323(7) 0.0438(8) 0.0377(8) 0.0112(6) -0.0093(6) -0.0064(6)
C10 0.0329(7) 0.0337(7) 0.0304(7) 0.0038(5) -0.0068(5) -0.0094(6)
C11 0.0386(7) 0.0323(7) 0.0309(7) 0.0054(5) -0.0080(6) -0.0101(6)
C12 0.0442(8) 0.0330(7) 0.0329(7) 0.0057(6) -0.0127(6) -0.0108(6)
C13 0.0421(8) 0.0377(8) 0.0348(8) 0.0061(6) -0.0134(6) -0.0082(6)
C14 0.0291(6) 0.0315(7) 0.0294(7) 0.0051(5) -0.0044(5) -0.0088(5)
C15 0.0304(7) 0.0335(7) 0.0312(7) 0.0062(5) -0.0068(5) -0.0107(5)
C16 0.0403(8) 0.0332(7) 0.0399(8) 0.0054(6) -0.0156(6) -0.0106(6)
C17 0.0718(12) 0.0461(9) 0.0512(10) 0.0105(8) -0.0155(9) -0.0300(9)
C18 0.1104(18) 0.0479(11) 0.0739(14) 0.0191(10) -0.0390(13) -0.0436(12)
C19 0.1007(18) 0.0363(10) 0.0968(18) -0.0032(11) -0.0496(15) -0.0136(11)
C20 0.0678(14) 0.0535(12) 0.0996(18) -0.0279(12) -0.0138(12) -0.0053(10)
C21 0.0496(10) 0.0480(10) 0.0705(12) -0.0141(9) -0.0024(9) -0.0132(8)
C22 0.0515(10) 0.0600(11) 0.0389(9) 0.0079(8) -0.0031(7) 0.0053(8)
C23 0.0493(10) 0.0733(13) 0.0778(14) 0.0310(11) -0.0271(10) -0.0298(9)
B1 0.0305(8) 0.0384(8) 0.0328(8) 0.0098(6) -0.0048(6) -0.0129(6)
B2 0.0410(9) 0.0417(9) 0.0329(8) 0.0123(7) -0.0092(7) -0.0144(7)
B3 0.0341(8) 0.0382(9) 0.0431(9) 0.0100(7) -0.0139(7) -0.0101(7)
B4 0.0269(7) 0.0369(8) 0.0380(9) 0.0080(7) -0.0044(6) -0.0073(6)
B5 0.0405(9) 0.0339(8) 0.0444(9) 0.0076(7) -0.0134(7) -0.0150(7)
B6 0.0434(9) 0.0394(9) 0.0467(10) 0.0169(8) -0.0127(8) -0.0180(7)
B7 0.0430(9) 0.0370(9) 0.0469(10) 0.0141(7) -0.0157(8) -0.0112(7)
B8 0.0337(8) 0.0358(9) 0.0460(10) 0.0071(7) -0.0085(7) -0.0038(7)
B9 0.0385(9) 0.0337(8) 0.0363(9) 0.0012(7) -0.0062(7) -0.0044(7)
B10 0.0467(10) 0.0309(8) 0.0518(11) 0.0076(7) -0.0158(8) -0.0099(7)

loop_
_atom_type_symbol
_atom_type_description
_atom_type_scat_dispersion_real
_atom_type_scat_dispersion_imag
_atom_type_scat_source
C C 0.0033 0.0016 'International Tables Vol C Tables 4.2.6.8 and 6.1.1.4'
H H 0.0000 0.0000 'International Tables Vol C Tables 4.2.6.8 and 6.1.1.4'
B B 0.0013 0.0007 'International Tables Vol C Tables 4.2.6.8 and 6.1.1.4'

loop_
_geom_angle_atom_site_label_1
_geom_angle_atom_site_label_2
_geom_angle_atom_site_label_3
_geom_angle
_geom_angle_site_symmetry_1
_geom_angle_site_symmetry_3
_geom_angle_publ_flag
C10 C1 C2 119.89(13) . . ?
C1 C2 C3 118.95(13) . . ?
C1 C2 C14 120.79(12) . . ?
C3 C2 C14 120.18(12) . . ?
C4 C3 C2 121.40(14) . . ?
C11 C4 C3 119.23(14) . . ?
C6 C5 C12 118.49(17) . . ?
C7 C6 C5 120.73(16) . . ?
C6 C7 C8 121.04(16) . . ?
C13 C8 C7 118.77(17) . . ?
C10 C9 C13 100.88(12) . . ?
C10 C9 C23 111.44(14) . . ?
C13 C9 C23 111.71(14) . . ?
C10 C9 C22 110.67(14) . . ?
C13 C9 C22 111.29(13) . . ?
C23 C9 C22 110.52(15) . . ?
C1 C10 C11 120.64(13) . . ?
C1 C10 C9 128.33(13) . . ?
C11 C10 C9 111.02(13) . . ?
C4 C11 C10 119.88(14) . . ?
C4 C11 C12 131.65(14) . . ?
C10 C11 C12 108.46(13) . . ?
C13 C12 C5 120.90(15) . . ?
C13 C12 C11 108.38(13) . . ?
C5 C12 C11 130.69(15) . . ?
C8 C13 C12 120.05(15) . . ?
C8 C13 C9 128.68(15) . . ?
C12 C13 C9 111.26(13) . . ?
C2 C14 B9 121.91(12) . . ?
C2 C14 B5 121.28(12) . . ?
B9 C14 B5 62.77(10) . . ?
C2 C14 B1 118.24(11) . . ?
B9 C14 B1 112.81(11) . . ?
B5 C14 B1 62.36(10) . . ?
C2 C14 B4 118.76(11) . . ?
B9 C14 B4 62.25(10) . . ?
B5 C14 B4 113.06(11) . . ?
B1 C14 B4 110.24(11) . . ?
C2 C14 C15 119.25(11) . . ?
B9 C14 C15 109.12(11) . . ?
B5 C14 C15 109.67(11) . . ?
B1 C14 C15 59.71(8) . . ?
B4 C14 C15 59.21(9) . . ?
C16 C15 B2 121.11(12) . . ?
C16 C15 B3 122.26(12) . . ?
B2 C15 B3 62.56(10) . . ?
C16 C15 B4 119.27(12) . . ?
B2 C15 B4 112.96(12) . . ?
B3 C15 B4 62.49(10) . . ?
C16 C15 B1 117.39(12) . . ?
B2 C15 B1 62.30(10) . . ?
B3 C15 B1 112.95(11) . . ?
B4 C15 B1 110.52(11) . . ?
C16 C15 C14 118.92(11) . . ?
B2 C15 C14 109.41(11) . . ?
B3 C15 C14 109.84(11) . . ?
B4 C15 C14 59.86(9) . . ?
B1 C15 C14 59.39(9) . . ?
C21 C16 C17 118.58(16) . . ?
C21 C16 C15 119.74(15) . . ?
C17 C16 C15 121.57(15) . . ?
C18 C17 C16 120.14(19) . . ?
C19 C18 C17 120.8(2) . . ?
C18 C19 C20 119.61(19) . . ?
C19 C20 C21 120.4(2) . . ?
C20 C21 C16 120.5(2) . . ?
C14 B1 C15 60.90(9) . . ?
C14 B1 B6 106.07(12) . . ?
C15 B1 B6 105.95(12) . . ?
C14 B1 B5 58.46(9) . . ?
C15 B1 B5 107.52(11) . . ?
B6 B1 B5 60.33(10) . . ?
C14 B1 B2 107.43(11) . . ?
C15 B1 B2 58.30(9) . . ?
B6 B1 B2 60.27(10) . . ?
B5 B1 B2 108.89(12) . . ?
C15 B2 B7 106.00(12) . . ?
C15 B2 B3 58.74(9) . . ?
B7 B2 B3 60.38(10) . . ?
C15 B2 B6 106.16(12) . . ?
B7 B2 B6 60.21(11) . . ?
B3 B2 B6 108.43(13) . . ?
C15 B2 B1 59.39(9) . . ?
B7 B2 B1 107.43(13) . . ?
B3 B2 B1 107.54(12) . . ?
B6 B2 B1 59.45(10) . . ?
C15 B3 B2 58.69(9) . . ?
C15 B3 B8 105.84(12) . . ?
B2 B3 B8 107.87(13) . . ?
C15 B3 B4 59.01(9) . . ?
B2 B3 B4 107.07(12) . . ?
B8 B3 B4 59.63(10) . . ?
C15 B3 B7 105.45(12) . . ?
B2 B3 B7 59.73(10) . . ?
B8 B3 B7 60.29(11) . . ?
B4 B3 B7 107.39(13) . . ?
C15 B4 C14 60.94(9) . . ?
C15 B4 B8 105.83(12) . . ?
C14 B4 B8 105.75(12) . . ?
C15 B4 B9 107.32(11) . . ?
C14 B4 B9 58.25(9) . . ?
B8 B4 B9 60.14(10) . . ?
C15 B4 B3 58.50(9) . . ?
C14 B4 B3 107.54(11) . . ?
B8 B4 B3 60.12(10) . . ?
B9 B4 B3 108.67(12) . . ?
C14 B5 B1 59.18(9) . . ?
C14 B5 B10 105.49(12) . . ?
B1 B5 B10 106.99(13) . . ?
C14 B5 B6 105.94(12) . . ?
B1 B5 B6 59.44(10) . . ?
B10 B5 B6 60.05(11) . . ?
C14 B5 B9 58.56(9) . . ?
B1 B5 B9 106.90(12) . . ?
B10 B5 B9 59.90(10) . . ?
B6 B5 B9 107.79(13) . . ?
B1 B6 B2 60.28(10) . . ?
B1 B6 B5 60.23(10) . . ?
B2 B6 B5 108.81(12) . . ?
B1 B6 B10 107.55(12) . . ?
B2 B6 B10 107.69(13) . . ?
B5 B6 B10 59.97(10) . . ?
B1 B6 B7 107.71(12) . . ?
B2 B6 B7 59.73(11) . . ?
B5 B6 B7 108.25(13) . . ?
B10 B6 B7 59.80(11) . . ?
B2 B7 B10 108.19(13) . . ?
B2 B7 B6 60.06(11) . . ?
B10 B7 B6 60.09(11) . . ?
B2 B7 B3 59.90(10) . . ?
B10 B7 B3 108.06(13) . . ?
B6 B7 B3 107.93(12) . . ?
B2 B7 B8 107.50(12) . . ?
B10 B7 B8 60.06(11) . . ?
B6 B7 B8 107.75(13) . . ?
B3 B7 B8 59.65(10) . . ?
B4 B8 B9 60.21(10) . . ?
B4 B8 B3 60.25(10) . . ?
B9 B8 B3 108.82(12) . . ?
B4 B8 B10 107.63(12) . . ?
B9 B8 B10 59.90(10) . . ?
B3 B8 B10 108.04(13) . . ?
B4 B8 B7 107.69(12) . . ?
B9 B8 B7 107.87(13) . . ?
B3 B8 B7 60.06(10) . . ?
B10 B8 B7 59.62(11) . . ?
C14 B9 B8 106.36(12) . . ?
C14 B9 B10 105.68(12) . . ?
B8 B9 B10 60.25(10) . . ?
C14 B9 B4 59.51(9) . . ?
B8 B9 B4 59.66(10) . . ?
B10 B9 B4 107.47(13) . . ?
C14 B9 B5 58.67(9) . . ?
B8 B9 B5 108.33(13) . . ?
B10 B9 B5 60.03(10) . . ?
B4 B9 B5 107.56(12) . . ?
B7 B10 B9 108.39(13) . . ?
B7 B10 B5 108.49(13) . . ?
B9 B10 B5 60.07(10) . . ?
B7 B10 B6 60.11(11) . . ?
B9 B10 B6 107.88(12) . . ?
B5 B10 B6 59.98(10) . . ?
B7 B10 B8 60.32(11) . . ?
B9 B10 B8 59.86(10) . . ?
B5 B10 B8 108.06(12) . . ?
B6 B10 B8 107.96(13) . . ?

loop_
_geom_bond_atom_site_label_1
_geom_bond_atom_site_label_2
_geom_bond_distance
_geom_bond_site_symmetry_2
_geom_bond_publ_flag
C1 C10 1.376(2) . ?
C1 C2 1.3922(19) . ?
C2 C3 1.395(2) . ?
C2 C14 1.4992(19) . ?
C3 C4 1.381(2) . ?
C4 C11 1.381(2) . ?
C5 C6 1.380(2) . ?
C5 C12 1.392(2) . ?
C6 C7 1.378(3) . ?
C7 C8 1.388(2) . ?
C8 C13 1.383(2) . ?
C9 C10 1.518(2) . ?
C9 C13 1.525(2) . ?
C9 C23 1.531(2) . ?
C9 C22 1.535(2) . ?
C10 C11 1.400(2) . ?
C11 C12 1.464(2) . ?
C12 C13 1.391(2) . ?
C14 B9 1.705(2) . ?
C14 B5 1.707(2) . ?
C14 B1 1.720(2) . ?
C14 B4 1.728(2) . ?
C14 C15 1.746(2) . ?
C15 C16 1.501(2) . ?
C15 B2 1.706(2) . ?
C15 B3 1.707(2) . ?
C15 B4 1.716(2) . ?
C15 B1 1.726(2) . ?
C16 C21 1.384(2) . ?
C16 C17 1.386(2) . ?
C17 C18 1.384(3) . ?
C18 C19 1.364(3) . ?
C19 C20 1.369(3) . ?
C20 C21 1.383(3) . ?
B1 B6 1.760(2) . ?
B1 B5 1.774(3) . ?
B1 B2 1.775(2) . ?
B2 B7 1.769(3) . ?
B2 B3 1.772(2) . ?
B2 B6 1.775(3) . ?
B3 B8 1.773(3) . ?
B3 B4 1.775(2) . ?
B3 B7 1.781(3) . ?
B4 B8 1.764(2) . ?
B4 B9 1.774(3) . ?
B5 B10 1.776(3) . ?
B5 B6 1.776(3) . ?
B5 B9 1.777(3) . ?
B6 B10 1.777(3) . ?
B6 B7 1.777(3) . ?
B7 B10 1.772(3) . ?
B7 B8 1.785(3) . ?
B8 B9 1.773(3) . ?
B8 B10 1.780(3) . ?
B9 B10 1.774(3) . ?
